data_4001734
loop_
_publ_author_name
'Jung, W.'
'Nagelschmitz, E.A.'

_publ_section_title
;
 Scandium iridium boride Sc3 Ir5 B2 and the quaternary derivatives Sc2 M
 Ir5 B2 with M = Be, Al, Si, Ti, V, Cr, Mn, Fe, Co, Ni, Cu, Ga or Ge :
 preparation, crystal structure and physical properties
;
_journal_name_full 'Chemistry of Materials (1,1989-)'
_journal_page_first 3189
_journal_page_last 3195
_journal_volume 10
_journal_year 1998
_chemical_formula_sum 'B2 Ir5 Sc2 Si'
_chemical_name_systematic 'Sc2 Si Ir5 B2'
_space_group_IT_number 127
_symmetry_space_group_name_Hall '-P 4 2ab'
_symmetry_space_group_name_H-M 'P 4/m b m'
_cell_angle_alpha 90
_cell_angle_beta 90
_cell_angle_gamma 90
_cell_formula_units_Z 2
_cell_length_a 9.227
_cell_length_b 9.227
_cell_length_c 3.069
_cell_volume 261.287
_citation_journal_id_ASTM CMATEX
_cod_data_source_file boron_216.cif
_cod_data_source_block B2Ir5Sc2Si1
_cod_original_cell_volume 261.2871
_cod_original_formula_sum 'B2 Ir5 Sc2 Si1'
_cod_database_code 4001734

loop_
_symmetry_equiv_pos_as_xyz
x,y,z
-y,x,z
-x,-y,z
y,-x,z
x+1/2,-y+1/2,-z
y+1/2,x+1/2,-z
-x+1/2,y+1/2,-z
-y+1/2,-x+1/2,-z
-x,-y,-z
y,-x,-z
x,y,-z
-y,x,-z
-x-1/2,y-1/2,z
-y-1/2,-x-1/2,z
x-1/2,-y-1/2,z
y-1/2,x-1/2,z

loop_
_atom_site_label
_atom_site_type_symbol
_atom_site_fract_x
_atom_site_fract_y
_atom_site_fract_z
_atom_site_occupancy
_atom_site_U_iso_or_equiv
B1 B 0.123 0.623 0 1 0.0
Si1 Si 0 0 0 1 0.0
Sc1 Sc 0.3252 0.8252 0 1 0.0
Ir1 Ir 0.2121 0.0698 0.5 1 0.0
Ir2 Ir 0 0.5 0.5 1 0.0
